data_7200461
loop_
_publ_author_name
'Turner, David R.'
'MacDonald, Rose'
'Teng Lee, Wan'
'Batten, Stuart R.'

_publ_section_title
;
 Ammonium salts of carbamoyldicyanomethanide, C(CN)2(CONH2)&#x2212;:
 Effects of hydrogen-bonding cations on anionic networks
;
_journal_issue 2
_journal_name_full CrystEngComm
_journal_page_first 298
_journal_paper_doi 10.1039/b815926b
_journal_volume 11
_journal_year 2009
_chemical_formula_moiety 'C4 H2 N3 O, C4 H12 N'
_chemical_formula_sum 'C8 H14 N4 O'
_chemical_formula_weight 182.23
_chemical_name_common Me4Ncdm
_chemical_name_systematic
;
Tetramethylammonium carbamoyldicyanomethanide
;
_space_group_IT_number 14
_symmetry_cell_setting monoclinic
_symmetry_space_group_name_Hall '-P 2ybc'
_symmetry_space_group_name_H-M 'P 1 21/c 1'
_atom_sites_solution_hydrogens geom
_atom_sites_solution_primary direct
_atom_sites_solution_secondary difmap
_audit_creation_method SHELXL-97
_cell_angle_alpha 90.00
_cell_angle_beta 94.897(2)
_cell_angle_gamma 90.00
_cell_formula_units_Z 4
_cell_length_a 8.9167(3)
_cell_length_b 8.8432(3)
_cell_length_c 13.5613(5)
_cell_measurement_reflns_used 7650
_cell_measurement_temperature 123(1)
_cell_measurement_theta_max 27.49
_cell_measurement_theta_min 2.29
_cell_volume 1065.43(6)
_computing_cell_refinement 'Bruker SMART (Bruker)'
_computing_data_collection 'Bruker SMART (Bruker)'
_computing_data_reduction 'Bruker SAINT (Bruker)'
_computing_molecular_graphics 'X-Seed (Barbour, 1999)'
_computing_publication_material 'CIFTAB (Sheldrick, 1997)'
_computing_structure_refinement 'SHELXL-97 (Sheldrick, 1997)'
_computing_structure_solution 'SHELXS-97 (Sheldrick, 1990)'
_diffrn_ambient_temperature 123(1)
_diffrn_measured_fraction_theta_full 0.996
_diffrn_measured_fraction_theta_max 0.996
_diffrn_measurement_device_type 'Bruker X8 Apex II CCD'
_diffrn_measurement_method 'phi and omega scans'
_diffrn_radiation_monochromator graphite
_diffrn_radiation_source 'fine-focus sealed tube'
_diffrn_radiation_type MoK\a
_diffrn_radiation_wavelength 0.71073
_diffrn_reflns_av_R_equivalents 0.0267
_diffrn_reflns_av_sigmaI/netI 0.0292
_diffrn_reflns_limit_h_max 11
_diffrn_reflns_limit_h_min -11
_diffrn_reflns_limit_k_max 11
_diffrn_reflns_limit_k_min -8
_diffrn_reflns_limit_l_max 17
_diffrn_reflns_limit_l_min -17
_diffrn_reflns_number 7650
_diffrn_reflns_theta_full 27.49
_diffrn_reflns_theta_max 27.49
_diffrn_reflns_theta_min 2.29
_exptl_absorpt_coefficient_mu 0.079
_exptl_absorpt_correction_T_max 0.9890
_exptl_absorpt_correction_T_min 0.9835
_exptl_absorpt_correction_type multi-scan
_exptl_absorpt_process_details SADABS
_exptl_crystal_colour Colourless
_exptl_crystal_density_diffrn 1.136
_exptl_crystal_density_method 'not measured'
_exptl_crystal_description Block
_exptl_crystal_F_000 392
_exptl_crystal_size_max 0.21
_exptl_crystal_size_mid 0.18
_exptl_crystal_size_min 0.14
_refine_diff_density_max 0.259
_refine_diff_density_min -0.193
_refine_diff_density_rms 0.039
_refine_ls_extinction_method none
_refine_ls_goodness_of_fit_ref 1.030
_refine_ls_hydrogen_treatment mixed
_refine_ls_matrix_type full
_refine_ls_number_parameters 130
_refine_ls_number_reflns 2435
_refine_ls_number_restraints 0
_refine_ls_restrained_S_all 1.030
_refine_ls_R_factor_all 0.0490
_refine_ls_R_factor_gt 0.0405
_refine_ls_shift/su_max 0.000
_refine_ls_shift/su_mean 0.000
_refine_ls_structure_factor_coef Fsqd
_refine_ls_weighting_details 'calc w=1/[\s^2^(Fo^2^)+(0.2000P)^2^+0.0000P] where P=(Fo^2^+2Fc^2^)/3'
_refine_ls_weighting_scheme calc
_refine_ls_wR_factor_gt 0.0933
_refine_ls_wR_factor_ref 0.0978
_reflns_number_gt 2073
_reflns_number_total 2435
_reflns_threshold_expression >2sigma(I)
_cod_data_source_file b815926b.txt
_cod_data_source_block 5
_cod_depositor_comments
;
The following automatic conversions were performed:
'_exptl_absorpt_correction_type' value 'Multi-scan' changed to
'multi-scan' according to
'/home/saulius/struct/CIF-dictionaries/cif_core.dic' dictionary named
'cif_core.dic' version 2.4.1 from 2010-06-29.

Automatic conversion script
Id: cif_fix_enum 1527 2010-12-29 10:47:43Z saulius 
;
_cod_original_sg_symbol_H-M P21/c
_cod_database_code 7200461

loop_
_symmetry_equiv_pos_as_xyz
'x, y, z'
'-x, y+1/2, -z+1/2'
'-x, -y, -z'
'x, -y-1/2, z-1/2'

loop_
_atom_site_label
_atom_site_type_symbol
_atom_site_fract_x
_atom_site_fract_y
_atom_site_fract_z
_atom_site_U_iso_or_equiv
_atom_site_adp_type
_atom_site_occupancy
_atom_site_symmetry_multiplicity
_atom_site_calc_flag
_atom_site_refinement_flags
_atom_site_disorder_assembly
_atom_site_disorder_group
O1 O 0.44190(9) 0.12428(9) 0.10202(5) 0.0222(2) Uani 1 1 d . . .
N1 N 0.34442(13) 0.10812(13) -0.05693(7) 0.0246(2) Uani 1 1 d . . .
N2 N 0.22744(12) 0.37712(13) 0.23075(7) 0.0272(3) Uani 1 1 d . . .
N3 N 0.02299(12) 0.34555(12) -0.07962(7) 0.0275(3) Uani 1 1 d . . .
N4 N 0.74554(11) 0.36199(11) 0.22528(7) 0.0209(2) Uani 1 1 d . . .
C1 C 0.23056(12) 0.27439(12) 0.05448(8) 0.0169(2) Uani 1 1 d . . .
C2 C 0.34489(12) 0.16575(12) 0.03484(8) 0.0174(2) Uani 1 1 d . . .
C3 C 0.22868(12) 0.33238(13) 0.15118(8) 0.0186(2) Uani 1 1 d . . .
C4 C 0.11547(13) 0.31490(12) -0.01788(8) 0.0179(2) Uani 1 1 d . . .
C5 C 0.81276(17) 0.26303(16) 0.15189(11) 0.0377(3) Uani 1 1 d . . .
H5A H 0.8639 0.3257 0.1054 0.057 Uiso 1 1 calc R . .
H5B H 0.7331 0.2041 0.1155 0.057 Uiso 1 1 calc R . .
H5C H 0.8856 0.1942 0.1865 0.057 Uiso 1 1 calc R . .
C6 C 0.86674(14) 0.45307(14) 0.28000(10) 0.0275(3) Uani 1 1 d . . .
H6A H 0.9159 0.5168 0.2332 0.041 Uiso 1 1 calc R . .
H6B H 0.9412 0.3850 0.3138 0.041 Uiso 1 1 calc R . .
H6C H 0.8227 0.5171 0.3289 0.041 Uiso 1 1 calc R . .
C7 C 0.66884(15) 0.26636(16) 0.29661(10) 0.0337(3) Uani 1 1 d . . .
H7A H 0.7423 0.1979 0.3310 0.051 Uiso 1 1 calc R . .
H7B H 0.5891 0.2070 0.2606 0.051 Uiso 1 1 calc R . .
H7C H 0.6248 0.3314 0.3450 0.051 Uiso 1 1 calc R . .
C8 C 0.63269(15) 0.46541(16) 0.17346(10) 0.0325(3) Uani 1 1 d . . .
H8A H 0.5521 0.4056 0.1387 0.049 Uiso 1 1 calc R . .
H8B H 0.6817 0.5273 0.1256 0.049 Uiso 1 1 calc R . .
H8C H 0.5900 0.5313 0.2220 0.049 Uiso 1 1 calc R . .
H1A H 0.4141(17) 0.0414(17) -0.0678(10) 0.028(4) Uiso 1 1 d . . .
H1B H 0.2790(18) 0.1359(17) -0.1043(11) 0.034(4) Uiso 1 1 d . . .

loop_
_atom_site_aniso_label
_atom_site_aniso_U_11
_atom_site_aniso_U_22
_atom_site_aniso_U_33
_atom_site_aniso_U_23
_atom_site_aniso_U_13
_atom_site_aniso_U_12
O1 0.0219(4) 0.0282(5) 0.0156(4) -0.0027(3) -0.0034(3) 0.0070(3)
N1 0.0261(5) 0.0321(6) 0.0148(5) -0.0045(4) -0.0030(4) 0.0131(5)
N2 0.0291(6) 0.0341(6) 0.0180(5) -0.0053(4) -0.0013(4) 0.0075(5)
N3 0.0293(6) 0.0304(6) 0.0216(5) -0.0030(4) -0.0052(4) 0.0081(5)
N4 0.0172(5) 0.0183(5) 0.0273(5) -0.0014(4) 0.0027(4) -0.0002(4)
C1 0.0179(5) 0.0190(5) 0.0134(5) -0.0004(4) -0.0006(4) 0.0017(4)
C2 0.0174(5) 0.0194(6) 0.0153(5) 0.0005(4) 0.0007(4) -0.0014(4)
C3 0.0170(5) 0.0192(6) 0.0193(6) 0.0014(4) -0.0001(4) 0.0028(4)
C4 0.0213(6) 0.0168(5) 0.0157(5) -0.0022(4) 0.0026(4) 0.0016(4)
C5 0.0355(8) 0.0353(8) 0.0435(8) -0.0146(6) 0.0109(6) 0.0027(6)
C6 0.0238(6) 0.0244(6) 0.0334(7) -0.0003(5) -0.0024(5) -0.0044(5)
C7 0.0306(7) 0.0343(7) 0.0367(7) 0.0067(6) 0.0052(6) -0.0097(6)
C8 0.0232(6) 0.0337(7) 0.0399(8) 0.0067(6) -0.0023(5) 0.0050(6)

loop_
_atom_type_symbol
_atom_type_description
_atom_type_scat_dispersion_real
_atom_type_scat_dispersion_imag
_atom_type_scat_source
C C 0.0033 0.0016 'International Tables Vol C Tables 4.2.6.8 and 6.1.1.4'
H H 0.0000 0.0000 'International Tables Vol C Tables 4.2.6.8 and 6.1.1.4'
N N 0.0061 0.0033 'International Tables Vol C Tables 4.2.6.8 and 6.1.1.4'
O O 0.0106 0.0060 'International Tables Vol C Tables 4.2.6.8 and 6.1.1.4'

loop_
_geom_angle_atom_site_label_1
_geom_angle_atom_site_label_2
_geom_angle_atom_site_label_3
_geom_angle
_geom_angle_site_symmetry_1
_geom_angle_site_symmetry_3
_geom_angle_publ_flag
C2 N1 H1A 117.6(9) . . ?
C2 N1 H1B 121.9(10) . . ?
H1A N1 H1B 120.5(13) . . ?
C5 N4 C8 109.85(10) . . ?
C5 N4 C6 109.49(10) . . ?
C8 N4 C6 109.52(10) . . ?
C5 N4 C7 109.44(10) . . ?
C8 N4 C7 108.94(10) . . ?
C6 N4 C7 109.60(10) . . ?
C4 C1 C3 119.42(10) . . ?
C4 C1 C2 121.79(9) . . ?
C3 C1 C2 118.62(9) . . ?
O1 C2 N1 120.54(10) . . ?
O1 C2 C1 120.96(10) . . ?
N1 C2 C1 118.50(10) . . ?
N2 C3 C1 178.77(12) . . ?
N3 C4 C1 177.82(12) . . ?
N4 C5 H5A 109.5 . . ?
N4 C5 H5B 109.5 . . ?
H5A C5 H5B 109.5 . . ?
N4 C5 H5C 109.5 . . ?
H5A C5 H5C 109.5 . . ?
H5B C5 H5C 109.5 . . ?
N4 C6 H6A 109.5 . . ?
N4 C6 H6B 109.5 . . ?
H6A C6 H6B 109.5 . . ?
N4 C6 H6C 109.5 . . ?
H6A C6 H6C 109.5 . . ?
H6B C6 H6C 109.5 . . ?
N4 C7 H7A 109.5 . . ?
N4 C7 H7B 109.5 . . ?
H7A C7 H7B 109.5 . . ?
N4 C7 H7C 109.5 . . ?
H7A C7 H7C 109.5 . . ?
H7B C7 H7C 109.5 . . ?
N4 C8 H8A 109.5 . . ?
N4 C8 H8B 109.5 . . ?
H8A C8 H8B 109.5 . . ?
N4 C8 H8C 109.5 . . ?
H8A C8 H8C 109.5 . . ?
H8B C8 H8C 109.5 . . ?

loop_
_geom_bond_atom_site_label_1
_geom_bond_atom_site_label_2
_geom_bond_distance
_geom_bond_site_symmetry_2
_geom_bond_publ_flag
O1 C2 1.2563(13) . ?
N1 C2 1.3445(14) . ?
N1 H1A 0.878(16) . ?
N1 H1B 0.866(16) . ?
N2 C3 1.1503(14) . ?
N3 C4 1.1561(15) . ?
N4 C5 1.4891(15) . ?
N4 C8 1.4906(15) . ?
N4 C6 1.4934(15) . ?
N4 C7 1.4939(15) . ?
C1 C4 1.4044(15) . ?
C1 C3 1.4096(15) . ?
C1 C2 1.4421(15) . ?
C5 H5A 0.9800 . ?
C5 H5B 0.9800 . ?
C5 H5C 0.9800 . ?
C6 H6A 0.9800 . ?
C6 H6B 0.9800 . ?
C6 H6C 0.9800 . ?
C7 H7A 0.9800 . ?
C7 H7B 0.9800 . ?
C7 H7C 0.9800 . ?
C8 H8A 0.9800 . ?
C8 H8B 0.9800 . ?
C8 H8C 0.9800 . ?

loop_
_geom_hbond_atom_site_label_D
_geom_hbond_atom_site_label_H
_geom_hbond_atom_site_label_A
_geom_hbond_distance_DH
_geom_hbond_distance_HA
_geom_hbond_distance_DA
_geom_hbond_angle_DHA
_geom_hbond_site_symmetry_A
N1 H1A O1 0.878(16) 2.028(16) 2.9029(13) 174.0(13) 3_655
N1 H1B N2 0.866(16) 2.247(16) 2.9803(14) 142.4(13) 4_565

loop_
_cod_related_entry_id
_cod_related_entry_database
_cod_related_entry_code
1 ChemSpider 30653557
